data_4063278
loop_
_publ_author_name
'Mar\'ia Garc\'ia-Castro'
'Avelino Mart\'in'
'Miguel Mena'
'Carlos Y\'elamos'

_publ_section_title
;
 Group 13 and 14 Alkyl Derivatives of the Imido-Nitrido Metalloligand
 [{Ti(\h5-C5Me5)(\m-NH)}3(\m3-N)]
;
_journal_name_full Organometallics
_journal_page_first 408
_journal_page_last 416
_journal_paper_doi 10.1021/om060895+
_journal_volume 26
_journal_year 2007
_chemical_compound_source 'synthesis as described'
_chemical_formula_moiety 'C51 H69 Ga1 N4 Ti3'
_chemical_formula_sum 'C51 H69 Ga N4 Ti3'
_chemical_formula_weight 951.52
_chemical_name_systematic
;
 ?
;
_space_group_IT_number 14
_symmetry_cell_setting monoclinic
_symmetry_space_group_name_Hall '-P 2yn'
_symmetry_space_group_name_H-M 'P 1 21/n 1'
_atom_sites_solution_hydrogens geom
_atom_sites_solution_primary direct
_atom_sites_solution_secondary difmap
_audit_conform_dict_location ftp://ftp.iucr.org/pub/cif_core.dic
_audit_conform_dict_name cif_core.dic
_audit_conform_dict_version 2.2
_audit_creation_date 2004-11-04T14:11:55-00:00
_audit_creation_method 'WinGX routine CIF_UPDATE'
_cell_angle_alpha 90
_cell_angle_beta 91.376(11)
_cell_angle_gamma 90
_cell_formula_units_Z 4
_cell_length_a 11.8485(16)
_cell_length_b 17.045(3)
_cell_length_c 24.126(5)
_cell_measurement_reflns_used 306
_cell_measurement_temperature 200(2)
_cell_measurement_theta_max 21
_cell_measurement_theta_min 3
_cell_measurement_wavelength 0.71073
_cell_volume 4871.0(15)
_computing_cell_refinement 'Dirax/lsq (Duisenberg & Schreurs, 1989-2000)'
_computing_data_collection 'Collect (Nonius BV, 1997-2000)'
_computing_data_reduction 'EvalCCD (Duisenberg & Schreurs 1990-2000)'
_computing_molecular_graphics 'Ortep-3 for Windows (Farrugia, 1997)'
_computing_publication_material 'WinGX publication routines (Farrugia, 1999)'
_computing_structure_refinement 'SHELXL-97 (Sheldrick, 1997)'
_computing_structure_solution 'SHELXS-97 (Sheldrick, 1997)'
_diffrn_ambient_temperature 200(2)
_diffrn_detector 'CCD plate'
_diffrn_measured_fraction_theta_full 0.998
_diffrn_measured_fraction_theta_max 0.998
_diffrn_measurement_device '95mm CCD camera on \k-goniostat'
_diffrn_measurement_device_type KappaCCD
_diffrn_measurement_method 'CCD rotation images, thick slices'
_diffrn_orient_matrix_type X=UH
_diffrn_orient_matrix_UB_11 0.01
_diffrn_orient_matrix_UB_12 0
_diffrn_orient_matrix_UB_13 0
_diffrn_orient_matrix_UB_21 0
_diffrn_orient_matrix_UB_22 0.01
_diffrn_orient_matrix_UB_23 0
_diffrn_orient_matrix_UB_31 0
_diffrn_orient_matrix_UB_32 0
_diffrn_orient_matrix_UB_33 0.01
_diffrn_radiation_monochromator graphite
_diffrn_radiation_probe x-ray
_diffrn_radiation_type MoK\a
_diffrn_radiation_wavelength 0.71073
_diffrn_reflns_av_R_equivalents 0.1011
_diffrn_reflns_av_unetI/netI 0.0732
_diffrn_reflns_limit_h_max 15
_diffrn_reflns_limit_h_min -15
_diffrn_reflns_limit_k_max 21
_diffrn_reflns_limit_k_min -22
_diffrn_reflns_limit_l_max 31
_diffrn_reflns_limit_l_min -31
_diffrn_reflns_number 39326
_diffrn_reflns_reduction_process
;
 Scaled and merged with SORTAV
 R.H. Blessing, (1987) Cryst. Rev. 1, 3-58
 R.H. Blessing, (1989) J. Appl. Cryst. 22, 396-397
;
_diffrn_reflns_theta_full 27.5
_diffrn_reflns_theta_max 27.5
_diffrn_reflns_theta_min 3.05
_diffrn_source 'Enraf Nonius FR590'
_exptl_absorpt_coefficient_mu 1.058
_exptl_absorpt_correction_T_max 1.238
_exptl_absorpt_correction_T_min 0.733
_exptl_absorpt_correction_type multi-scan
_exptl_absorpt_process_details
;
 R.H. Blessing, Acta Cryst. (1995), A51, 33-38
;
_exptl_crystal_colour red
_exptl_crystal_density_diffrn 1.298
_exptl_crystal_density_method 'not measured'
_exptl_crystal_description prism
_exptl_crystal_F_000 2000
_exptl_crystal_size_max 0.15
_exptl_crystal_size_mid 0.15
_exptl_crystal_size_min 0.15
_refine_diff_density_max 0.533
_refine_diff_density_min -0.495
_refine_diff_density_rms 0.069
_refine_ls_extinction_coef 0.00069(19)
_refine_ls_extinction_expression Fc^*^=kFc[1+0.001xFc^2^\l^3^/sin(2\q)]^-1/4^
_refine_ls_extinction_method SHELXL
_refine_ls_goodness_of_fit_ref 0.912
_refine_ls_hydrogen_treatment mixed
_refine_ls_matrix_type full
_refine_ls_number_parameters 644
_refine_ls_number_reflns 11173
_refine_ls_number_restraints 0
_refine_ls_restrained_S_all 0.912
_refine_ls_R_factor_all 0.0752
_refine_ls_R_factor_gt 0.0444
_refine_ls_shift/su_max 0.004
_refine_ls_shift/su_mean 0
_refine_ls_structure_factor_coef Fsqd
_refine_ls_weighting_details 'calc w=1/[\s^2^(Fo^2^)+(0.0431P)^2^+4.7681P] where P=(Fo^2^+2Fc^2^)/3'
_refine_ls_weighting_scheme calc
_refine_ls_wR_factor_gt 0.0974
_refine_ls_wR_factor_ref 0.1106
_reflns_number_gt 7970
_reflns_number_total 11173
_reflns_threshold_expression >2sigma(I)
_cod_original_sg_symbol_H-M 'P 21/n'
_cod_database_code 4063278

loop_
_symmetry_equiv_pos_as_xyz
'x, y, z'
'-x+1/2, y+1/2, -z+1/2'
'-x, -y, -z'
'x-1/2, -y-1/2, z-1/2'

loop_
_atom_site_label
_atom_site_type_symbol
_atom_site_fract_x
_atom_site_fract_y
_atom_site_fract_z
_atom_site_U_iso_or_equiv
_atom_site_adp_type
_atom_site_occupancy
_atom_site_symmetry_multiplicity
_atom_site_calc_flag
_atom_site_refinement_flags
H67 H 0.845(2) 0.6036(18) 0.1024(12) 0.034(8) Uiso 1 1 d .
H411 H 0.376(3) 0.7058(19) 0.1113(13) 0.045(9) Uiso 1 1 d .
H412 H 0.442(3) 0.640(2) 0.0805(14) 0.053(10) Uiso 1 1 d .
H511 H 0.672(2) 0.8055(16) 0.1993(12) 0.031(8) Uiso 1 1 d .
H512 H 0.646(2) 0.8177(17) 0.1370(12) 0.032(8) Uiso 1 1 d .
H611 H 0.600(3) 0.5426(19) 0.1762(12) 0.042(9) Uiso 1 1 d .
H612 H 0.712(2) 0.5877(17) 0.1797(11) 0.027(7) Uiso 1 1 d .
H12 H 0.417(3) 0.6907(18) 0.2168(13) 0.033(9) Uiso 1 1 d .
H13 H 0.695(3) 0.8064(19) 0.3086(14) 0.042(10) Uiso 1 1 d .
H23 H 0.678(2) 0.5488(18) 0.2958(12) 0.032(9) Uiso 1 1 d .
H43 H 0.363(3) 0.834(2) 0.0739(15) 0.059(11) Uiso 1 1 d .
H47 H 0.604(2) 0.6907(17) 0.0193(12) 0.025(7) Uiso 1 1 d .
H57 H 0.784(3) 0.8014(18) 0.0670(13) 0.041(9) Uiso 1 1 d .
H63 H 0.546(3) 0.4955(19) 0.0824(13) 0.044(9) Uiso 1 1 d .
H66 H 0.897(3) 0.561(2) 0.0191(14) 0.050(10) Uiso 1 1 d .
H53 H 0.842(3) 0.7143(19) 0.2201(14) 0.043(9) Uiso 1 1 d .
H64 H 0.598(3) 0.450(2) -0.0033(14) 0.051(10) Uiso 1 1 d .
H65 H 0.775(3) 0.488(2) -0.0359(17) 0.079(13) Uiso 1 1 d .
H54 H 1.017(3) 0.677(2) 0.2044(17) 0.075(13) Uiso 1 1 d .
H44 H 0.420(3) 0.933(3) 0.0137(17) 0.078(13) Uiso 1 1 d .
H56 H 0.963(4) 0.764(3) 0.0483(18) 0.086(15) Uiso 1 1 d .
H45 H 0.572(4) 0.916(3) -0.047(2) 0.119(18) Uiso 1 1 d .
H55 H 1.094(4) 0.700(3) 0.114(2) 0.105(16) Uiso 1 1 d .
H46 H 0.655(4) 0.787(3) -0.0359(18) 0.078(15) Uiso 1 1 d .
C11 C 0.4258(2) 0.88434(16) 0.24854(12) 0.0327(6) Uani 1 1 d .
C12 C 0.4905(3) 0.90721(17) 0.29473(13) 0.0377(7) Uani 1 1 d .
C13 C 0.4404(4) 0.8793(2) 0.34163(14) 0.0555(10) Uani 1 1 d .
C14 C 0.3421(4) 0.8367(2) 0.3246(2) 0.0742(16) Uani 1 1 d .
C15 C 0.3336(2) 0.84042(18) 0.26578(18) 0.0496(10) Uani 1 1 d .
C16 C 0.4462(4) 0.9056(2) 0.18911(15) 0.0683(12) Uani 1 1 d .
H16A H 0.3856 0.938 0.1753 0.102 Uiso 1 1 calc R
H16B H 0.4499 0.8586 0.1673 0.102 Uiso 1 1 calc R
H16C H 0.5162 0.9337 0.1868 0.102 Uiso 1 1 calc R
C17 C 0.5949(3) 0.9587(2) 0.2930(2) 0.0718(13) Uani 1 1 d .
H17A H 0.5727 1.0129 0.2922 0.108 Uiso 1 1 calc R
H17B H 0.6365 0.9467 0.2604 0.108 Uiso 1 1 calc R
H17C H 0.6417 0.9491 0.3254 0.108 Uiso 1 1 calc R
C18 C 0.4802(6) 0.8936(3) 0.40064(17) 0.137(3) Uani 1 1 d .
H18A H 0.5611 0.8914 0.4028 0.206 Uiso 1 1 calc R
H18B H 0.4495 0.8541 0.4243 0.206 Uiso 1 1 calc R
H18C H 0.4552 0.9444 0.4124 0.206 Uiso 1 1 calc R
C19 C 0.2587(5) 0.7973(3) 0.3625(3) 0.176(4) Uani 1 1 d .
H19A H 0.2083 0.836 0.3769 0.264 Uiso 1 1 calc R
H19B H 0.299 0.7724 0.3927 0.264 Uiso 1 1 calc R
H19C H 0.2162 0.7587 0.3419 0.264 Uiso 1 1 calc R
C20 C 0.2412(3) 0.8102(2) 0.2277(3) 0.122(3) Uani 1 1 d .
H20A H 0.2014 0.8536 0.2111 0.183 Uiso 1 1 calc R
H20B H 0.1897 0.779 0.2485 0.183 Uiso 1 1 calc R
H20C H 0.2735 0.7786 0.1991 0.183 Uiso 1 1 calc R
C21 C 0.3034(2) 0.54503(16) 0.26826(12) 0.0318(6) Uani 1 1 d .
C22 C 0.3778(2) 0.50361(17) 0.23380(12) 0.0334(7) Uani 1 1 d .
C23 C 0.4572(2) 0.46414(16) 0.26827(13) 0.0332(6) Uani 1 1 d .
C24 C 0.4309(2) 0.48039(16) 0.32397(12) 0.0333(6) Uani 1 1 d .
C25 C 0.3363(2) 0.53073(16) 0.32403(12) 0.0321(6) Uani 1 1 d .
C26 C 0.2022(3) 0.5899(2) 0.24715(17) 0.0544(10) Uani 1 1 d .
H26A H 0.1414 0.5541 0.2392 0.082 Uiso 1 1 calc R
H26B H 0.221 0.6176 0.214 0.082 Uiso 1 1 calc R
H26C H 0.1794 0.6268 0.2748 0.082 Uiso 1 1 calc R
C27 C 0.3644(3) 0.4979(2) 0.17189(13) 0.0533(9) Uani 1 1 d .
H27A H 0.4178 0.4608 0.1581 0.08 Uiso 1 1 calc R
H27B H 0.3776 0.5484 0.1556 0.08 Uiso 1 1 calc R
H27C H 0.2892 0.4808 0.1624 0.08 Uiso 1 1 calc R
C28 C 0.5489(3) 0.40926(19) 0.25030(17) 0.0549(10) Uani 1 1 d .
H28A H 0.5201 0.3567 0.2486 0.082 Uiso 1 1 calc R
H28B H 0.6111 0.4115 0.2765 0.082 Uiso 1 1 calc R
H28C H 0.5741 0.4246 0.2144 0.082 Uiso 1 1 calc R
C29 C 0.4880(3) 0.4464(2) 0.37455(15) 0.0565(10) Uani 1 1 d .
H29A H 0.4471 0.4011 0.3865 0.085 Uiso 1 1 calc R
H29B H 0.4898 0.4849 0.4036 0.085 Uiso 1 1 calc R
H29C H 0.5638 0.4316 0.366 0.085 Uiso 1 1 calc R
C30 C 0.2782(3) 0.5596(2) 0.37511(14) 0.0518(9) Uani 1 1 d .
H30A H 0.2262 0.6007 0.365 0.078 Uiso 1 1 calc R
H30B H 0.3335 0.5794 0.4012 0.078 Uiso 1 1 calc R
H30C H 0.2378 0.517 0.3916 0.078 Uiso 1 1 calc R
C31 C 0.7388(2) 0.71263(19) 0.43611(11) 0.0335(6) Uani 1 1 d .
C32 C 0.8235(2) 0.72372(18) 0.39650(11) 0.0310(6) Uani 1 1 d .
C33 C 0.8520(2) 0.64981(19) 0.37507(11) 0.0311(6) Uani 1 1 d .
C34 C 0.7864(2) 0.59202(17) 0.40155(11) 0.0322(6) Uani 1 1 d .
C35 C 0.7156(2) 0.63141(18) 0.43896(11) 0.0332(6) Uani 1 1 d .
C36 C 0.6908(3) 0.7752(2) 0.47234(14) 0.0551(9) Uani 1 1 d .
H36A H 0.6122 0.7649 0.4779 0.083 Uiso 1 1 calc R
H36B H 0.6991 0.8254 0.4548 0.083 Uiso 1 1 calc R
H36C H 0.7305 0.7754 0.5075 0.083 Uiso 1 1 calc R
C37 C 0.8800(3) 0.7999(2) 0.38368(15) 0.0502(9) Uani 1 1 d .
H37A H 0.9431 0.8076 0.4088 0.075 Uiso 1 1 calc R
H37B H 0.8272 0.8421 0.3877 0.075 Uiso 1 1 calc R
H37C H 0.9061 0.7989 0.3463 0.075 Uiso 1 1 calc R
C38 C 0.9411(3) 0.6331(2) 0.33318(13) 0.0511(9) Uani 1 1 d .
H38A H 1.0047 0.6083 0.3513 0.077 Uiso 1 1 calc R
H38B H 0.9648 0.6815 0.3167 0.077 Uiso 1 1 calc R
H38C H 0.9106 0.599 0.3049 0.077 Uiso 1 1 calc R
C39 C 0.8003(3) 0.50499(19) 0.39533(15) 0.0501(9) Uani 1 1 d .
H39A H 0.7973 0.4914 0.3567 0.075 Uiso 1 1 calc R
H39B H 0.7407 0.4785 0.4141 0.075 Uiso 1 1 calc R
H39C H 0.8718 0.4893 0.4113 0.075 Uiso 1 1 calc R
C40 C 0.6366(3) 0.5940(2) 0.47962(13) 0.0558(10) Uani 1 1 d .
H40A H 0.6675 0.5994 0.5166 0.084 Uiso 1 1 calc R
H40B H 0.6279 0.5393 0.4709 0.084 Uiso 1 1 calc R
H40C H 0.5644 0.6194 0.4771 0.084 Uiso 1 1 calc R
C41 C 0.4489(3) 0.6933(2) 0.09680(13) 0.0366(7) Uani 1 1 d .
C42 C 0.4793(2) 0.75265(18) 0.05452(11) 0.0360(7) Uani 1 1 d .
C43 C 0.4267(3) 0.8261(2) 0.05146(14) 0.0444(8) Uani 1 1 d .
C44 C 0.4610(4) 0.8841(2) 0.01520(16) 0.0597(11) Uani 1 1 d .
C45 C 0.5480(4) 0.8712(3) -0.01863(17) 0.0676(12) Uani 1 1 d .
C46 C 0.6005(4) 0.7999(4) -0.01807(16) 0.0697(14) Uani 1 1 d .
C47 C 0.5668(3) 0.7399(3) 0.01856(13) 0.0527(9) Uani 1 1 d .
C51 C 0.6740(2) 0.78118(17) 0.16037(12) 0.0293(6) Uani 1 1 d .
C52 C 0.7924(2) 0.76095(16) 0.14722(11) 0.0297(6) Uani 1 1 d .
C53 C 0.8643(3) 0.7264(2) 0.18646(14) 0.0402(7) Uani 1 1 d .
C54 C 0.9740(3) 0.7052(2) 0.1746(2) 0.0591(11) Uani 1 1 d .
C55 C 1.0153(3) 0.7177(3) 0.1227(2) 0.0697(13) Uani 1 1 d .
C56 C 0.9454(4) 0.7522(3) 0.0827(2) 0.0669(13) Uani 1 1 d .
C57 C 0.8352(3) 0.7742(2) 0.09429(14) 0.0438(8) Uani 1 1 d .
C61 C 0.6512(2) 0.58209(17) 0.15871(11) 0.0270(6) Uani 1 1 d .
C62 C 0.6870(2) 0.55415(16) 0.10322(11) 0.0288(6) Uani 1 1 d .
C63 C 0.6167(3) 0.5083(2) 0.06915(13) 0.0430(8) Uani 1 1 d .
C64 C 0.6502(4) 0.4831(2) 0.01743(14) 0.0548(10) Uani 1 1 d .
C65 C 0.7541(4) 0.5026(2) -0.00169(14) 0.0581(10) Uani 1 1 d .
C66 C 0.8259(3) 0.5482(2) 0.03080(14) 0.0507(9) Uani 1 1 d .
C67 C 0.7925(3) 0.57332(19) 0.08255(12) 0.0366(7) Uani 1 1 d .
Ga1 Ga 0.56942(2) 0.686604(17) 0.158857(11) 0.02284(9) Uani 1 1 d .
N1 N 0.49520(17) 0.67956(12) 0.34162(9) 0.0238(5) Uani 1 1 d .
N12 N 0.47209(19) 0.68936(13) 0.23013(10) 0.0235(5) Uani 1 1 d .
N13 N 0.65562(19) 0.77069(14) 0.30740(9) 0.0260(5) Uani 1 1 d .
N23 N 0.64373(18) 0.58684(14) 0.29784(9) 0.0242(5) Uani 1 1 d .
Ti1 Ti 0.49806(4) 0.76727(3) 0.292566(19) 0.02389(12) Uani 1 1 d .
Ti2 Ti 0.48696(4) 0.60073(3) 0.285302(19) 0.02170(11) Uani 1 1 d .
Ti3 Ti 0.65837(4) 0.67347(3) 0.349660(18) 0.02206(11) Uani 1 1 d .

loop_
_atom_site_aniso_label
_atom_site_aniso_U_11
_atom_site_aniso_U_22
_atom_site_aniso_U_33
_atom_site_aniso_U_23
_atom_site_aniso_U_13
_atom_site_aniso_U_12
C11 0.0370(15) 0.0208(14) 0.0398(16) 0.0003(12) -0.0060(12) 0.0110(12)
C12 0.0432(17) 0.0222(15) 0.0475(18) -0.0062(13) -0.0059(14) 0.0095(13)
C13 0.087(3) 0.0364(19) 0.0437(19) -0.0025(16) 0.0104(19) 0.036(2)
C14 0.071(3) 0.0288(18) 0.127(4) 0.035(2) 0.074(3) 0.0332(19)
C15 0.0256(15) 0.0211(15) 0.102(3) -0.0007(18) -0.0039(17) 0.0093(13)
C16 0.103(3) 0.057(2) 0.045(2) 0.0095(19) 0.003(2) 0.041(2)
C17 0.059(2) 0.0298(19) 0.125(4) -0.009(2) -0.027(2) -0.0047(18)
C18 0.265(8) 0.109(4) 0.037(2) -0.023(3) -0.010(3) 0.117(5)
C19 0.154(5) 0.080(4) 0.302(10) 0.101(5) 0.191(7) 0.073(4)
C20 0.049(2) 0.040(2) 0.272(8) -0.031(3) -0.079(4) 0.016(2)
C21 0.0225(13) 0.0262(15) 0.0465(17) 0.0045(13) 0.0000(12) -0.0043(12)
C22 0.0356(15) 0.0263(15) 0.0382(16) 0.0005(13) -0.0022(12) -0.0156(13)
C23 0.0342(15) 0.0177(14) 0.0478(17) 0.0013(13) 0.0056(13) -0.0055(12)
C24 0.0344(15) 0.0230(14) 0.0424(16) 0.0096(13) 0.0010(12) -0.0075(12)
C25 0.0287(14) 0.0250(14) 0.0429(16) 0.0023(13) 0.0083(12) -0.0062(12)
C26 0.0295(16) 0.045(2) 0.088(3) 0.017(2) -0.0114(16) -0.0050(15)
C27 0.065(2) 0.055(2) 0.0397(18) -0.0038(17) -0.0024(16) -0.0353(19)
C28 0.056(2) 0.0245(16) 0.085(3) -0.0030(17) 0.0235(19) 0.0012(16)
C29 0.054(2) 0.054(2) 0.060(2) 0.0299(19) -0.0090(17) -0.0086(18)
C30 0.049(2) 0.050(2) 0.058(2) -0.0047(18) 0.0254(17) -0.0108(17)
C31 0.0355(15) 0.0423(17) 0.0223(13) -0.0051(13) -0.0041(11) 0.0015(14)
C32 0.0269(13) 0.0394(17) 0.0262(13) 0.0007(13) -0.0063(11) -0.0025(13)
C33 0.0245(13) 0.0464(18) 0.0221(13) 0.0017(13) -0.0052(10) 0.0042(13)
C34 0.0356(15) 0.0344(16) 0.0260(14) 0.0012(12) -0.0101(11) 0.0055(13)
C35 0.0353(15) 0.0435(18) 0.0206(13) 0.0040(13) -0.0015(11) -0.0038(14)
C36 0.059(2) 0.063(2) 0.0439(19) -0.0202(18) 0.0011(16) 0.0107(19)
C37 0.0447(19) 0.053(2) 0.052(2) 0.0091(17) -0.0118(15) -0.0168(17)
C38 0.0323(16) 0.084(3) 0.0374(17) -0.0004(18) 0.0033(13) 0.0146(17)
C39 0.057(2) 0.0403(19) 0.052(2) -0.0003(16) -0.0183(16) 0.0137(17)
C40 0.062(2) 0.073(3) 0.0330(17) 0.0101(18) 0.0068(15) -0.013(2)
C41 0.0364(16) 0.0402(19) 0.0327(16) 0.0032(14) -0.0119(13) -0.0051(15)
C42 0.0421(17) 0.0412(18) 0.0239(14) 0.0020(13) -0.0158(12) -0.0018(14)
C43 0.054(2) 0.046(2) 0.0325(16) 0.0005(15) -0.0165(15) -0.0014(17)
C44 0.082(3) 0.049(2) 0.046(2) 0.0107(19) -0.030(2) -0.006(2)
C45 0.087(3) 0.073(3) 0.041(2) 0.016(2) -0.020(2) -0.020(3)
C46 0.064(3) 0.115(4) 0.0305(19) 0.002(2) 0.0008(18) -0.011(3)
C47 0.059(2) 0.068(3) 0.0311(17) -0.0013(18) -0.0059(15) 0.008(2)
C51 0.0340(15) 0.0229(14) 0.0310(15) 0.0013(13) 0.0002(12) -0.0024(12)
C52 0.0312(14) 0.0252(14) 0.0328(14) -0.0030(12) 0.0015(11) -0.0118(12)
C53 0.0356(16) 0.0421(19) 0.0425(18) -0.0087(16) -0.0077(14) -0.0050(15)
C54 0.0330(18) 0.057(2) 0.087(3) -0.018(2) -0.013(2) 0.0020(17)
C55 0.0321(19) 0.056(3) 0.122(4) -0.026(3) 0.018(2) -0.0053(19)
C56 0.064(3) 0.057(3) 0.081(3) -0.015(2) 0.043(3) -0.021(2)
C57 0.052(2) 0.0385(19) 0.0415(18) -0.0013(15) 0.0115(15) -0.0144(16)
C61 0.0300(14) 0.0261(14) 0.0249(13) 0.0011(12) -0.0004(11) -0.0002(12)
C62 0.0379(15) 0.0211(13) 0.0272(13) 0.0018(11) -0.0011(11) 0.0058(12)
C63 0.0476(19) 0.0425(19) 0.0390(17) -0.0095(15) 0.0012(15) -0.0015(16)
C64 0.071(3) 0.052(2) 0.0403(19) -0.0189(17) -0.0079(18) -0.002(2)
C65 0.082(3) 0.063(3) 0.0290(17) -0.0094(18) 0.0078(18) 0.011(2)
C66 0.058(2) 0.056(2) 0.0386(18) 0.0020(17) 0.0139(16) 0.0030(19)
C67 0.0430(17) 0.0344(17) 0.0325(15) -0.0007(14) 0.0028(13) 0.0018(14)
Ga1 0.02474(15) 0.02165(15) 0.02196(15) 0.00165(12) -0.00331(11) -0.00057(12)
N1 0.0235(10) 0.0248(11) 0.0233(11) -0.0008(9) 0.0055(8) 0.0038(9)
N12 0.0185(11) 0.0217(11) 0.0302(12) 0.0009(9) -0.0027(9) 0.0030(9)
N13 0.0258(12) 0.0225(12) 0.0297(12) 0.0005(10) -0.0005(9) -0.0029(10)
N23 0.0230(11) 0.0234(12) 0.0260(11) -0.0009(10) -0.0002(9) 0.0054(10)
Ti1 0.0242(2) 0.0181(2) 0.0294(2) 0.00013(19) 0.00213(19) 0.00434(19)
Ti2 0.0203(2) 0.0178(2) 0.0269(2) 0.00264(19) -0.00010(18) 0.00003(18)
Ti3 0.0228(2) 0.0233(2) 0.0200(2) -0.00020(19) 0.00051(17) 0.00188(19)

loop_
_atom_type_symbol
_atom_type_description
_atom_type_scat_dispersion_real
_atom_type_scat_dispersion_imag
_atom_type_scat_source
C C 0.0033 0.0016 'International Tables Vol C Tables 4.2.6.8 and 6.1.1.4'
H H 0 0 'International Tables Vol C Tables 4.2.6.8 and 6.1.1.4'
Ga Ga 0.2307 1.6083 'International Tables Vol C Tables 4.2.6.8 and 6.1.1.4'
N N 0.0061 0.0033 'International Tables Vol C Tables 4.2.6.8 and 6.1.1.4'
Ti Ti 0.2776 0.4457 'International Tables Vol C Tables 4.2.6.8 and 6.1.1.4'

loop_
_exptl_crystal_face_index_h
_exptl_crystal_face_index_k
_exptl_crystal_face_index_l
_exptl_crystal_face_perp_dist
1 0 10 0.186
1 4 -12 0.206
1 0 0 0.209
0 11 1 0.404
-16 1 0 0.348
0 -9 -1 0.307

loop_
_geom_angle_atom_site_label_1
_geom_angle_atom_site_label_2
_geom_angle_atom_site_label_3
_geom_angle
C11 C15 C14 106.5(3)
C11 C15 C20 124.4(4)
C14 C15 C20 128.9(4)
C11 C15 Ti1 73.80(16)
C14 C15 Ti1 70.66(18)
C20 C15 Ti1 124.3(2)
C12 C11 C15 109.4(3)
C12 C11 C16 126.7(3)
C15 C11 C16 123.9(3)
C12 C11 Ti1 72.31(16)
C15 C11 Ti1 72.35(17)
C16 C11 Ti1 123.8(2)
C13 C12 C11 108.7(3)
C13 C12 C17 126.2(3)
C11 C12 C17 125.0(3)
C13 C12 Ti1 71.93(18)
C11 C12 Ti1 73.92(17)
C17 C12 Ti1 123.1(2)
C12 C13 C14 107.8(3)
C12 C13 C18 126.1(5)
C14 C13 C18 126.1(5)
C12 C13 Ti1 74.37(18)
C14 C13 Ti1 71.76(19)
C18 C13 Ti1 121.1(3)
C15 C14 C13 107.6(3)
C15 C14 C19 126.1(6)
C13 C14 C19 126.3(6)
C15 C14 Ti1 74.36(18)
C13 C14 Ti1 72.95(18)
C19 C14 Ti1 120.4(2)
C25 C21 C22 108.2(2)
C25 C21 C26 127.6(3)
C22 C21 C26 124.0(3)
C25 C21 Ti2 71.14(15)
C22 C21 Ti2 73.94(15)
C26 C21 Ti2 124.7(2)
C23 C22 C21 107.9(3)
C23 C22 C27 127.5(3)
C21 C22 C27 124.4(3)
C23 C22 Ti2 71.55(16)
C21 C22 Ti2 71.97(16)
C27 C22 Ti2 126.61(19)
C22 C23 C24 107.9(3)
C22 C23 C28 127.0(3)
C24 C23 C28 124.9(3)
C22 C23 Ti2 74.36(16)
C24 C23 Ti2 71.37(16)
C28 C23 Ti2 123.4(2)
C25 C24 C23 108.2(3)
C25 C24 C29 125.3(3)
C23 C24 C29 126.4(3)
C25 C24 Ti2 72.70(15)
C23 C24 Ti2 73.96(16)
C29 C24 Ti2 122.2(2)
C21 C25 C24 107.7(2)
C21 C25 C30 126.9(3)
C24 C25 C30 125.3(3)
C21 C25 Ti2 74.32(15)
C24 C25 Ti2 72.45(15)
C30 C25 Ti2 121.6(2)
C35 C31 C32 107.8(3)
C35 C31 C36 126.3(3)
C32 C31 C36 125.7(3)
C35 C31 Ti3 72.08(15)
C32 C31 Ti3 73.73(15)
C36 C31 Ti3 124.3(2)
C33 C32 C31 108.0(3)
C33 C32 C37 126.1(3)
C31 C32 C37 125.7(3)
C33 C32 Ti3 72.95(15)
C31 C32 Ti3 71.70(15)
C37 C32 Ti3 125.3(2)
C32 C33 C34 108.5(2)
C32 C33 C38 126.5(3)
C34 C33 C38 124.9(3)
C32 C33 Ti3 72.91(15)
C34 C33 Ti3 72.51(15)
C38 C33 Ti3 122.87(19)
C33 C34 C35 107.3(3)
C33 C34 C39 125.4(3)
C35 C34 C39 126.9(3)
C33 C34 Ti3 73.03(15)
C35 C34 Ti3 71.36(16)
C39 C34 Ti3 126.3(2)
C31 C35 C34 108.4(2)
C31 C35 C40 124.7(3)
C34 C35 C40 126.7(3)
C31 C35 Ti3 73.10(15)
C34 C35 Ti3 73.92(15)
C40 C35 Ti3 123.5(2)
C42 C41 Ga1 111.3(2)
C47 C42 C43 116.5(3)
C47 C42 C41 121.4(3)
C43 C42 C41 122.0(3)
C44 C43 C42 122.3(4)
C45 C44 C43 120.4(4)
C44 C45 C46 119.6(4)
C45 C46 C47 120.9(4)
C42 C47 C46 120.3(4)
C52 C51 Ga1 112.96(19)
C53 C52 C57 117.3(3)
C53 C52 C51 121.3(3)
C57 C52 C51 121.4(3)
C52 C53 C54 122.2(4)
C55 C54 C53 120.3(4)
C54 C55 C56 118.7(4)
C57 C56 C55 121.4(4)
C56 C57 C52 120.0(4)
C62 C61 Ga1 115.35(19)
C67 C62 C63 116.6(3)
C67 C62 C61 121.5(3)
C63 C62 C61 121.9(3)
C64 C63 C62 121.6(3)
C65 C64 C63 120.6(4)
C64 C65 C66 119.5(3)
C67 C66 C65 119.9(4)
C66 C67 C62 121.8(3)
C61 Ga1 C51 113.94(12)
C61 Ga1 C41 111.89(13)
C51 Ga1 C41 112.50(13)
C61 Ga1 N12 107.08(10)
C51 Ga1 N12 108.35(10)
C41 Ga1 N12 102.18(12)
Ti1 N1 Ti2 96.38(10)
Ti1 N1 Ti3 94.09(9)
Ti2 N1 Ti3 93.85(9)
Ti2 N12 Ti1 89.49(10)
Ti2 N12 Ga1 118.93(11)
Ti1 N12 Ga1 123.26(11)
Ti1 N13 Ti3 94.41(11)
Ti2 N23 Ti3 94.60(10)
N13 Ti1 N1 86.50(10)
N13 Ti1 N12 106.99(10)
N1 Ti1 N12 86.73(9)
N13 Ti1 C14 134.78(17)
N1 Ti1 C14 99.50(11)
N12 Ti1 C14 118.03(17)
N13 Ti1 C13 100.17(13)
N1 Ti1 C13 108.29(11)
N12 Ti1 C13 149.75(12)
C14 Ti1 C13 35.29(15)
N13 Ti1 C12 90.13(10)
N1 Ti1 C12 140.19(10)
N12 Ti1 C12 131.76(10)
C14 Ti1 C12 57.16(12)
C13 Ti1 C12 33.70(12)
N13 Ti1 C15 146.01(11)
N1 Ti1 C15 123.38(11)
N12 Ti1 C15 91.87(11)
C14 Ti1 C15 34.98(15)
C13 Ti1 C15 57.89(13)
C12 Ti1 C15 56.91(10)
N13 Ti1 C11 113.34(10)
N1 Ti1 C11 155.73(10)
N12 Ti1 C11 99.74(10)
C14 Ti1 C11 56.77(12)
C13 Ti1 C11 56.34(11)
C12 Ti1 C11 33.77(10)
C15 Ti1 C11 33.84(11)
N13 Ti1 Ti3 43.52(7)
N1 Ti1 Ti3 43.42(6)
N12 Ti1 Ti3 94.59(7)
C14 Ti1 Ti3 130.81(13)
C13 Ti1 Ti3 114.50(9)
C12 Ti1 Ti3 125.55(7)
C15 Ti1 Ti3 164.65(10)
C11 Ti1 Ti3 156.11(7)
N13 Ti1 Ti2 94.95(7)
N1 Ti1 Ti2 41.86(6)
N12 Ti1 Ti2 45.15(7)
C14 Ti1 Ti2 119.25(10)
C13 Ti1 Ti2 145.63(10)
C12 Ti1 Ti2 174.75(7)
C15 Ti1 Ti2 117.87(8)
C11 Ti1 Ti2 141.60(7)
Ti3 Ti1 Ti2 59.588(17)
N23 Ti2 N1 86.62(9)
N23 Ti2 N12 105.62(10)
N1 Ti2 N12 86.84(9)
N23 Ti2 C24 96.48(10)
N1 Ti2 C24 109.91(10)
N12 Ti2 C24 153.13(10)
N23 Ti2 C25 128.58(10)
N1 Ti2 C25 95.75(10)
N12 Ti2 C25 125.80(10)
C24 Ti2 C25 34.85(10)
N23 Ti2 C23 92.64(10)
N1 Ti2 C23 144.29(10)
N12 Ti2 C23 127.29(10)
C24 Ti2 C23 34.67(10)
C25 Ti2 C23 57.66(10)
N23 Ti2 C21 149.46(10)
N1 Ti2 C21 115.50(10)
N12 Ti2 C21 96.82(10)
C24 Ti2 C21 57.34(10)
C25 Ti2 C21 34.54(10)
C23 Ti2 C21 57.00(10)
N23 Ti2 C22 120.45(10)
N1 Ti2 C22 149.48(9)
N12 Ti2 C22 97.82(10)
C24 Ti2 C22 57.07(10)
C25 Ti2 C22 57.19(10)
C23 Ti2 C22 34.08(10)
C21 Ti2 C22 34.10(10)
N23 Ti2 Ti3 43.39(7)
N1 Ti2 Ti3 43.49(6)
N12 Ti2 Ti3 94.85(7)
C24 Ti2 Ti3 111.82(7)
C25 Ti2 Ti3 123.18(8)
C23 Ti2 Ti3 128.74(7)
C21 Ti2 Ti3 155.22(7)
C22 Ti2 Ti3 162.25(7)
N23 Ti2 Ti1 94.09(7)
N1 Ti2 Ti1 41.75(6)
N12 Ti2 Ti1 45.37(7)
C24 Ti2 Ti1 148.98(8)
C25 Ti2 Ti1 120.95(7)
C23 Ti2 Ti1 171.40(8)
C21 Ti2 Ti1 116.45(7)
C22 Ti2 Ti1 137.35(7)
Ti3 Ti2 Ti1 59.680(16)
N23 Ti3 N1 84.43(9)
N23 Ti3 N13 108.09(10)
N1 Ti3 N13 84.14(9)
N23 Ti3 C35 112.17(10)
N1 Ti3 C35 111.84(9)
N13 Ti3 C35 137.69(10)
N23 Ti3 C31 144.11(10)
N1 Ti3 C31 116.84(9)
N13 Ti3 C31 102.87(11)
C35 Ti3 C31 34.82(10)
N23 Ti3 C34 86.63(10)
N1 Ti3 C34 134.58(10)
N13 Ti3 C34 140.56(10)
C35 Ti3 C34 34.73(10)
C31 Ti3 C34 57.67(10)
N23 Ti3 C33 96.15(10)
N1 Ti3 C33 168.63(9)
N13 Ti3 C33 106.35(10)
C35 Ti3 C33 57.41(9)
C31 Ti3 C33 57.27(9)
C34 Ti3 C33 34.46(10)
N23 Ti3 C32 129.49(10)
N1 Ti3 C32 145.96(10)
N13 Ti3 C32 86.89(10)
C35 Ti3 C32 57.52(10)
C31 Ti3 C32 34.58(9)
C34 Ti3 C32 57.25(10)
C33 Ti3 C32 34.14(10)
N23 Ti3 Ti2 42.01(7)
N1 Ti3 Ti2 42.67(6)
N13 Ti3 Ti2 94.78(7)
C35 Ti3 Ti2 123.98(7)
C31 Ti3 Ti2 151.61(7)
C34 Ti3 Ti2 118.29(7)
C33 Ti3 Ti2 137.84(8)
C32 Ti3 Ti2 171.36(7)
N23 Ti3 Ti1 93.90(7)
N1 Ti3 Ti1 42.49(6)
N13 Ti3 Ti1 42.07(7)
C35 Ti3 Ti1 142.76(7)
C31 Ti3 Ti1 121.53(8)
C34 Ti3 Ti1 176.85(7)
C33 Ti3 Ti1 148.35(7)
C32 Ti3 Ti1 124.16(7)
Ti2 Ti3 Ti1 60.73(2)

loop_
_geom_bond_atom_site_label_1
_geom_bond_atom_site_label_2
_geom_bond_distance
C20 C15 1.504(5)
C18 C13 1.509(6)
C19 C14 1.518(5)
C40 C35 1.513(4)
C15 C11 1.397(4)
C15 C14 1.422(6)
C15 Ti1 2.390(3)
C11 C12 1.393(4)
C11 C16 1.504(4)
C11 Ti1 2.408(3)
C12 C13 1.375(5)
C12 C17 1.518(5)
C12 Ti1 2.388(3)
C13 C14 1.424(6)
C13 Ti1 2.357(3)
C14 Ti1 2.341(3)
C21 C25 1.413(4)
C21 C22 1.415(4)
C21 C26 1.501(4)
C21 Ti2 2.400(3)
C22 C23 1.411(4)
C22 C27 1.501(4)
C22 Ti2 2.425(3)
C23 C24 1.414(4)
C23 C28 1.506(4)
C23 Ti2 2.389(3)
C24 C25 1.412(4)
C24 C29 1.498(4)
C24 Ti2 2.355(3)
C25 C30 1.509(4)
C25 Ti2 2.359(3)
C31 C35 1.413(4)
C31 C32 1.415(4)
C31 C36 1.499(4)
C31 Ti3 2.368(3)
C32 C33 1.406(4)
C32 C37 1.497(4)
C32 Ti3 2.394(3)
C33 C34 1.417(4)
C33 C38 1.506(4)
C33 Ti3 2.395(3)
C34 C35 1.416(4)
C34 C39 1.501(4)
C34 Ti3 2.388(3)
C35 Ti3 2.355(3)
C41 C42 1.487(4)
C41 Ga1 2.048(3)
C42 C47 1.385(5)
C42 C43 1.400(5)
C43 C44 1.387(5)
C44 C45 1.347(6)
C45 C46 1.365(7)
C46 C47 1.415(6)
C51 C52 1.487(4)
C51 Ga1 2.033(3)
C52 C53 1.389(4)
C52 C57 1.404(4)
C53 C54 1.385(5)
C54 C55 1.371(6)
C55 C56 1.387(7)
C56 C57 1.393(5)
C61 C62 1.492(4)
C61 Ga1 2.028(3)
C62 C67 1.395(4)
C62 C63 1.396(4)
C63 C64 1.387(5)
C64 C65 1.366(5)
C65 C66 1.383(5)
C66 C67 1.387(4)
Ga1 N12 2.094(2)
N1 Ti1 1.908(2)
N1 Ti2 1.912(2)
N1 Ti3 1.941(2)
N12 Ti2 2.018(2)
N12 Ti1 2.026(2)
N13 Ti1 1.893(2)
N13 Ti3 1.946(2)
N23 Ti2 1.890(2)
N23 Ti3 1.940(2)
Ti1 Ti3 2.8171(7)
Ti1 Ti2 2.8469(8)
Ti2 Ti3 2.8145(7)
